data_3000343
loop_
_publ_author_name
'Rakovsk\'y, Erik'
'Hrob\'arik, Peter'

_journal_name_full 'To be published'
_chemical_formula_sum 'C20 H20 Cl10 N4 S2 Zn2'
_chemical_name_systematic
;
tetrachlorido-\m-(N4,N4,N4',N4'-tetramethyl[2,2'-bi-1,3-benzothiazole]-4,4'-
diamine)-di-zinc chloroform solvate
;
_space_group_name_Hall '-P 1'
_space_group_name_H-M_alt 'P -1'
_cell_angle_alpha 65.421(2)
_cell_angle_beta 85.604(2)
_cell_angle_gamma 68.904(2)
_cell_length_a 8.0195(2)
_cell_length_b 10.5958(3)
_cell_length_c 10.8419(3)
_cell_measurement_temperature 100
_cell_volume 778.74(4)
_diffrn_ambient_temperature 100
_diffrn_radiation_probe x-ray
_diffrn_radiation_type 'Cu K\a'
_diffrn_radiation_wavelength 1.54186
_refine_ls_goodness_of_fit_ref 1.054
_refine_ls_R_factor_all 0.0389
_refine_ls_R_factor_gt 0.0364
_refine_ls_wR_factor_gt 0.1014
_refine_ls_wR_factor_ref 0.1058
_cod_database_code 3000343
_cod_hold_until_date 2022-08-21

loop_
_atom_site_label
_atom_site_fract_x
_atom_site_fract_y
_atom_site_fract_z
? ? ? ?
